data_4347905
loop_
_publ_author_name
'Pachfule, Pradip'
'Garai, Bikash'
'Banerjee, Rahul'

_publ_contact_author
;

Dr. Rahul Banerjee

Scientist
Physical/Materials Chemistry Division  
National Chemical Laboratory
Dr. Homi Bhaba Road
Pune 411008, India


;
_publ_section_title
;
 Functionalization and Isoreticulation in a Series of Metal-Organic
 Frameworks Derived from Pyridinecarboxylates.
;
_journal_issue 15
_journal_name_full 'Inorganic chemistry'
_journal_page_first 7200
_journal_page_last 7205
_journal_paper_doi 10.1021/acs.inorgchem.6b00758
_journal_volume 55
_journal_year 2016
_chemical_formula_moiety 'C12 H4 Cd F2 N2 O4'
_chemical_formula_sum 'C12 H4 Cd F2 N2 O4'
_chemical_formula_weight 390.58
_chemical_name_common Cd-FINA
_chemical_name_systematic Cd-FINA
_space_group_crystal_system monoclinic
_space_group_IT_number 14
_space_group_name_Hall '-P 2ybc'
_space_group_name_H-M_alt 'P 1 21/c 1'
_atom_sites_solution_hydrogens geom
_atom_sites_solution_primary direct
_atom_sites_solution_secondary difmap
_audit_creation_method SHELXL-97
_cell_angle_alpha 90.00
_cell_angle_beta 94.244(7)
_cell_angle_gamma 90.00
_cell_formula_units_Z 2
_cell_length_a 4.7709(3)
_cell_length_b 13.2043(9)
_cell_length_c 10.6697(7)
_cell_measurement_reflns_used 1783
_cell_measurement_temperature 293.00(10)
_cell_measurement_theta_max 28.9933
_cell_measurement_theta_min 3.0793
_cell_volume 670.31(8)
_computing_cell_refinement
;
CrysAlisPro, Agilent Technologies,
Version 1.171.35.15 (release 03-08-2011 CrysAlis171 .NET)
(compiled Aug  3 2011,13:03:54)
;
_computing_data_collection
;
CrysAlisPro, Agilent Technologies,
Version 1.171.35.15 (release 03-08-2011 CrysAlis171 .NET)
(compiled Aug  3 2011,13:03:54)
;
_computing_data_reduction
;
CrysAlisPro, Agilent Technologies,
Version 1.171.35.15 (release 03-08-2011 CrysAlis171 .NET)
(compiled Aug  3 2011,13:03:54)
;
_computing_molecular_graphics
;
O. V. Dolomanov, L. J. Bourhis, R. J. Gildea, J. A. K. Howard and H. Puschmann,
OLEX2: a complete structure solution, refinement and analysis program.
J. Appl. Cryst. (2009). 42, 339-341.
;
_computing_publication_material
;
O. V. Dolomanov, L. J. Bourhis, R. J. Gildea, J. A. K. Howard and H. Puschmann,
OLEX2: a complete structure solution, refinement and analysis program.
J. Appl. Cryst. (2009). 42, 339-341.
;
_computing_structure_refinement
;
SHELXL, G.M. Sheldrick, Acta Cryst.
(2008). A64, 112-122
;
_computing_structure_solution
;
SHELXS, G.M. Sheldrick, Acta Cryst.
(2008). A64, 112-122
;
_diffrn_ambient_temperature 293.00(10)
_diffrn_detector_area_resol_mean 16.1640
_diffrn_measured_fraction_theta_full 0.998
_diffrn_measured_fraction_theta_max 0.847
_diffrn_measurement_details
;
#__ type_ start__ end____ width___ exp.time_
  1 omega  -75.00  -44.00   0.5000    5.0000
omega____ theta____ kappa____ phi______ frames
    -      -18.6966  125.0000   86.0000 62

#__ type_ start__ end____ width___ exp.time_
  2 omega  -40.00   11.00   0.5000    5.0000
omega____ theta____ kappa____ phi______ frames
    -       18.6966  -57.0000   30.0000 102

#__ type_ start__ end____ width___ exp.time_
  3 omega    0.00   31.00   0.5000    5.0000
omega____ theta____ kappa____ phi______ frames
    -       18.6966  -57.0000   60.0000 62

#__ type_ start__ end____ width___ exp.time_
  4 omega   -5.00   87.00   0.5000    5.0000
omega____ theta____ kappa____ phi______ frames
    -       18.6966   37.0000 -150.0000 184
;
_diffrn_measurement_device_type 'SuperNova, Dual, Cu at zero, Eos'
_diffrn_measurement_method '\w scans'
_diffrn_orient_matrix_UB_11 -0.0907304000
_diffrn_orient_matrix_UB_12 -0.0351841000
_diffrn_orient_matrix_UB_13 -0.0325678000
_diffrn_orient_matrix_UB_21 -0.0689111000
_diffrn_orient_matrix_UB_22 0.0403904000
_diffrn_orient_matrix_UB_23 -0.0335863000
_diffrn_orient_matrix_UB_31 0.0959158000
_diffrn_orient_matrix_UB_32 -0.0043817000
_diffrn_orient_matrix_UB_33 -0.0475155000
_diffrn_radiation_monochromator mirror
_diffrn_radiation_type 'Mo K\a'
_diffrn_radiation_wavelength 0.7107
_diffrn_reflns_av_R_equivalents 0.0125
_diffrn_reflns_av_unetI/netI 0.0227
_diffrn_reflns_limit_h_max 6
_diffrn_reflns_limit_h_min -6
_diffrn_reflns_limit_k_max 15
_diffrn_reflns_limit_k_min -18
_diffrn_reflns_limit_l_max 11
_diffrn_reflns_limit_l_min -14
_diffrn_reflns_number 2653
_diffrn_reflns_theta_full 25.00
_diffrn_reflns_theta_max 29.06
_diffrn_reflns_theta_min 3.09
_diffrn_source 'SuperNova (Mo) X-ray Source'
_exptl_absorpt_coefficient_mu 1.669
_exptl_absorpt_correction_T_max 0.844
_exptl_absorpt_correction_T_min 0.515
_exptl_absorpt_correction_type multi-scan
_exptl_absorpt_process_details
;
CrysAlisPro, Agilent Technologies,
Version 1.171.35.15 (release 03-08-2011 CrysAlis171 .NET)
(compiled Aug  3 2011,13:03:54)
Empirical absorption correction using spherical harmonics,
 implemented in SCALE3 ABSPACK scaling algorithm.
;
_exptl_crystal_colour 'clear dark pink'
_exptl_crystal_colour_lustre clear
_exptl_crystal_colour_modifier dark
_exptl_crystal_colour_primary pink
_exptl_crystal_density_diffrn 1.935
_exptl_crystal_density_method 'not measured'
_exptl_crystal_description plate
_exptl_crystal_F_000 376
_exptl_crystal_size_max 0.44
_exptl_crystal_size_mid 0.33
_exptl_crystal_size_min 0.1
_refine_diff_density_max 0.588
_refine_diff_density_min -0.448
_refine_diff_density_rms 0.087
_refine_ls_extinction_method none
_refine_ls_goodness_of_fit_ref 1.212
_refine_ls_hydrogen_treatment mixed
_refine_ls_matrix_type full
_refine_ls_number_parameters 106
_refine_ls_number_reflns 1531
_refine_ls_number_restraints 0
_refine_ls_restrained_S_all 1.212
_refine_ls_R_factor_all 0.0324
_refine_ls_R_factor_gt 0.0280
_refine_ls_shift/su_max 0.000
_refine_ls_shift/su_mean 0.000
_refine_ls_structure_factor_coef Fsqd
_refine_ls_weighting_details 'calc w=1/[\s^2^(Fo^2^)+(0.0283P)^2^+0.6245P] where P=(Fo^2^+2Fc^2^)/3'
_refine_ls_weighting_scheme calc
_refine_ls_wR_factor_gt 0.0731
_refine_ls_wR_factor_ref 0.0755
_reflns_number_gt 1291
_reflns_number_total 1531
_reflns_threshold_expression >2sigma(I)
_cod_data_source_file ic6b00758_si_002.cif
_cod_data_source_block Cd-FINA-1
_cod_original_cell_volume 670.32(8)
_cod_database_code 4347905
_reflns_odcompleteness_completeness 99.65
_reflns_odcompleteness_iscentric 1
_reflns_odcompleteness_theta 26.32
_olex2_refinement_description
;
1. Fixed Uiso
 At 1.2 times of:
  H9 of C9, H4 of C4
2. Others
 Fixed Sof: F10(0.5) F11(0.5)
3.a Aromatic/amide H refined with riding coordinates:
 C4(H4), C9(H9)
;

loop_
_space_group_symop_id
_space_group_symop_operation_xyz
1 'x, y, z'
2 '-x, y+1/2, -z+1/2'
3 '-x, -y, -z'
4 'x, -y-1/2, z-1/2'

loop_
_atom_site_label
_atom_site_type_symbol
_atom_site_fract_x
_atom_site_fract_y
_atom_site_fract_z
_atom_site_U_iso_or_equiv
_atom_site_adp_type
_atom_site_occupancy
_atom_site_symmetry_multiplicity
_atom_site_calc_flag
_atom_site_refinement_flags
C3 C 0.1894(9) 0.6892(3) 0.1741(4) 0.0474(9) Uani 1 1 d .
C4 C 0.2942(9) 0.6195(3) 0.7446(3) 0.0477(9) Uani 1 1 d .
H4 H 0.3259 0.5534 0.7723 0.057 Uiso 1 1 calc R
C5 C 0.4877(7) 0.6144(3) 0.3551(3) 0.0327(7) Uani 1 1 d .
C6 C 0.3630(7) 0.7037(2) 0.2815(3) 0.0317(7) Uani 1 1 d .
C8 C 0.4115(8) 0.6972(3) 0.8157(3) 0.0433(9) Uani 1 1 d .
C9 C 0.0865(8) 0.7298(3) 0.6042(3) 0.0467(9) Uani 1 1 d .
H9 H -0.0230 0.7424 0.5301 0.056 Uiso 1 1 calc R
Cd1 Cd 0.0000 0.5000 0.5000 0.02926(12) Uani 1 2 d S
F10 F 0.5715(12) 0.6718(3) 0.9194(4) 0.0629(14) Uani 0.50 1 d P
F11 F 0.1426(18) 0.5971(4) 0.1261(6) 0.105(3) Uani 0.50 1 d P
N1 N 0.1366(6) 0.6343(2) 0.6378(3) 0.0379(6) Uani 1 1 d .
O2 O 0.3360(5) 0.5399(2) 0.3686(2) 0.0431(6) Uani 1 1 d .
O7 O 0.2574(5) 0.3775(2) 0.6084(2) 0.0454(6) Uani 1 1 d .

loop_
_atom_site_aniso_label
_atom_site_aniso_U_11
_atom_site_aniso_U_22
_atom_site_aniso_U_33
_atom_site_aniso_U_23
_atom_site_aniso_U_13
_atom_site_aniso_U_12
C3 0.059(2) 0.0271(17) 0.052(2) 0.0023(15) -0.0216(18) 0.0005(17)
C4 0.064(2) 0.0272(18) 0.048(2) -0.0058(15) -0.0202(17) -0.0004(18)
C5 0.0365(17) 0.0297(16) 0.0305(15) 0.0051(12) -0.0057(12) 0.0046(14)
C6 0.0277(15) 0.0304(16) 0.0358(16) 0.0076(13) -0.0049(12) 0.0014(13)
C8 0.051(2) 0.0335(18) 0.0422(18) -0.0066(15) -0.0201(15) 0.0018(17)
C9 0.057(2) 0.0308(18) 0.048(2) -0.0036(15) -0.0276(17) -0.0019(17)
Cd1 0.02974(19) 0.02166(18) 0.03433(19) -0.00022(11) -0.01139(13) -0.00323(13)
F10 0.095(4) 0.033(2) 0.053(3) -0.0029(19) -0.050(2) 0.007(3)
F11 0.181(7) 0.036(3) 0.088(4) 0.001(3) -0.071(4) 0.000(4)
N1 0.0397(15) 0.0305(15) 0.0413(15) -0.0065(12) -0.0114(12) -0.0027(13)
O2 0.0438(14) 0.0346(13) 0.0508(14) 0.0128(11) 0.0033(11) -0.0016(12)
O7 0.0386(13) 0.0378(14) 0.0563(15) 0.0081(12) -0.0202(11) 0.0041(11)

loop_
_atom_type_symbol
_atom_type_description
_atom_type_scat_dispersion_real
_atom_type_scat_dispersion_imag
_atom_type_scat_source
C C 0.0033 0.0016 'International Tables Vol C Tables 4.2.6.8 and 6.1.1.4'
H H 0.0000 0.0000 'International Tables Vol C Tables 4.2.6.8 and 6.1.1.4'
O O 0.0106 0.0060 'International Tables Vol C Tables 4.2.6.8 and 6.1.1.4'
Cd Cd -0.8075 1.2024 'International Tables Vol C Tables 4.2.6.8 and 6.1.1.4'
N N 0.0061 0.0033 'International Tables Vol C Tables 4.2.6.8 and 6.1.1.4'
F F 0.0171 0.0103 'International Tables Vol C Tables 4.2.6.8 and 6.1.1.4'

loop_
_geom_angle_atom_site_label_1
_geom_angle_atom_site_label_2
_geom_angle_atom_site_label_3
_geom_angle
_geom_angle_site_symmetry_1
_geom_angle_site_symmetry_3
C9 C3 C6 120.8(3) 4_575 .
F11 C3 C6 121.3(4) . .
F11 C3 C9 117.4(4) . 4_575
C8 C4 H4 118.5 . .
N1 C4 H4 118.5 . .
N1 C4 C8 123.0(3) . .
O2 C5 C6 118.0(3) . .
O2 C5 O7 126.5(3) . 3_666
O7 C5 C6 115.4(3) 3_666 .
C3 C6 C5 120.8(3) . .
C8 C6 C3 115.6(3) 4_575 .
C8 C6 C5 123.5(3) 4_575 .
C4 C8 C6 120.8(3) . 4_576
F10 C8 C4 117.0(4) . .
F10 C8 C6 122.2(3) . 4_576
C3 C9 H9 118.6 4_576 .
N1 C9 C3 122.9(3) . 4_576
N1 C9 H9 118.6 . .
N1 Cd1 N1 180.00(13) 3_566 .
O2 Cd1 N1 87.99(10) . 3_566
O2 Cd1 N1 92.01(10) 3_566 3_566
O2 Cd1 N1 92.01(10) . .
O2 Cd1 N1 87.99(10) 3_566 .
O2 Cd1 O2 180.00(13) . 3_566
O2 Cd1 O7 95.70(9) . .
O2 Cd1 O7 84.30(9) 3_566 .
O2 Cd1 O7 84.30(9) . 3_566
O2 Cd1 O7 95.70(9) 3_566 3_566
O7 Cd1 N1 95.89(10) . .
O7 Cd1 N1 84.11(10) 3_566 .
O7 Cd1 N1 84.11(10) . 3_566
O7 Cd1 N1 95.89(10) 3_566 3_566
O7 Cd1 O7 179.999(1) . 3_566
C4 N1 Cd1 122.3(2) . .
C9 N1 C4 116.7(3) . .
C9 N1 Cd1 120.6(2) . .
C5 O2 Cd1 134.7(2) . .
C5 O7 Cd1 124.6(2) 3_666 .

loop_
_geom_bond_atom_site_label_1
_geom_bond_atom_site_label_2
_geom_bond_distance
_geom_bond_site_symmetry_2
C3 C6 1.377(5) .
C3 C9 1.374(5) 4_575
C3 F11 1.333(6) .
C4 H4 0.9300 .
C4 C8 1.370(5) .
C4 N1 1.333(4) .
C5 C6 1.514(4) .
C5 O2 1.235(4) .
C5 O7 1.254(4) 3_666
C6 C8 1.373(5) 4_575
C8 C6 1.373(5) 4_576
C8 F10 1.339(5) .
C9 C3 1.374(5) 4_576
C9 H9 0.9300 .
C9 N1 1.328(5) .
Cd1 N1 2.364(3) 3_566
Cd1 N1 2.364(3) .
Cd1 O2 2.269(2) .
Cd1 O2 2.269(2) 3_566
Cd1 O7 2.291(2) .
Cd1 O7 2.291(2) 3_566
O7 C5 1.254(4) 3_666
